data_7039318
loop_
_publ_author_name
'Vr\'ana, Jan'
'Ketkov, Sergey'
'Jambor, Roman'
'R\%u\<zi\<cka, Ale\<s'
'Ly\<cka, Anton\'in'
'Dost\'al, Libor'

_publ_section_title
;
 Germylenes and stannylenes stabilized within N2PE rings (E = Ge or Sn):
 combined experimental and theoretical study.
;
_journal_issue 25
_journal_name_full 'Dalton transactions (Cambridge, England : 2003)'
_journal_page_first 10343
_journal_page_last 10354
_journal_paper_doi 10.1039/c6dt01616b
_journal_volume 45
_journal_year 2016
_chemical_formula_moiety 'C48 H68 Ge N4 P2'
_chemical_formula_sum 'C48 H68 Ge N4 P2'
_chemical_formula_weight 835.59
_chemical_name_systematic
; 
 ? 
;
_space_group_IT_number 20
_symmetry_cell_setting orthorhombic
_symmetry_space_group_name_Hall 'C 2c 2'
_symmetry_space_group_name_H-M 'C 2 2 21'
_atom_sites_solution_hydrogens geom
_atom_sites_solution_primary direct
_atom_sites_solution_secondary difmap
_audit_creation_method SHELXL-97
_audit_update_record
;
2016-02-02 deposited with the CCDC.
2016-05-18 downloaded from the CCDC.
;
_cell_angle_alpha 90
_cell_angle_beta 90
_cell_angle_gamma 90
_cell_formula_units_Z 4
_cell_length_a 15.1732(4)
_cell_length_b 20.1215(8)
_cell_length_c 15.3980(4)
_cell_measurement_reflns_used 21770
_cell_measurement_temperature 150(1)
_cell_measurement_theta_max 27.5
_cell_measurement_theta_min 1
_cell_volume 4701.1(3)
_computing_cell_refinement 'COLLECT and DENZO'
_computing_data_collection 'COLLECT (Hooft, 1998) and DENZO (Otwinowski & Minor, 1997)'
_computing_data_reduction 'COLLECT and DENZO'
_computing_molecular_graphics 'PLATON (Spek, 2003)'
_computing_publication_material 'SHELXL-97 (Sheldrick, 2008)'
_computing_structure_refinement 'SHELXL-97 (Sheldrick, 1997)'
_computing_structure_solution 'SIR92 (Altomare et al., 1994)'
_diffrn_ambient_temperature 150(1)
_diffrn_detector_area_resol_mean 9.091
_diffrn_measured_fraction_theta_full 0.993
_diffrn_measured_fraction_theta_max 0.993
_diffrn_measurement_device_type 'Bruker Nonius KappaCCD area detector'
_diffrn_measurement_method '\f and \w scans to fill the Ewald sphere'
_diffrn_radiation_monochromator graphite
_diffrn_radiation_source 'fine-focus sealed tube'
_diffrn_radiation_type MoK\a
_diffrn_radiation_wavelength 0.71073
_diffrn_reflns_av_R_equivalents 0.0917
_diffrn_reflns_av_sigmaI/netI 0.0633
_diffrn_reflns_limit_h_max 19
_diffrn_reflns_limit_h_min -19
_diffrn_reflns_limit_k_max 26
_diffrn_reflns_limit_k_min -24
_diffrn_reflns_limit_l_max 17
_diffrn_reflns_limit_l_min -20
_diffrn_reflns_number 21691
_diffrn_reflns_theta_full 27.50
_diffrn_reflns_theta_max 27.50
_diffrn_reflns_theta_min 2.65
_diffrn_standards_number 0
_exptl_absorpt_coefficient_mu 0.755
_exptl_absorpt_correction_T_max 0.893
_exptl_absorpt_correction_T_min 0.804
_exptl_absorpt_correction_type integration
_exptl_absorpt_process_details
;
Gaussian integration (Coppens, 1970)
;
_exptl_crystal_colour orange
_exptl_crystal_density_diffrn 1.181
_exptl_crystal_density_method 'not measured'
_exptl_crystal_description block
_exptl_crystal_F_000 1784
_exptl_crystal_size_max 0.36
_exptl_crystal_size_mid 0.30
_exptl_crystal_size_min 0.21
_refine_diff_density_max 1.157
_refine_diff_density_min -0.487
_refine_diff_density_rms 0.074
_refine_ls_abs_structure_details 'Flack H D (1983), Acta Cryst. A39, 876-881'
_refine_ls_abs_structure_Flack -0.002(12)
_refine_ls_extinction_method none
_refine_ls_goodness_of_fit_ref 1.141
_refine_ls_hydrogen_treatment constr
_refine_ls_matrix_type full
_refine_ls_number_parameters 249
_refine_ls_number_reflns 5355
_refine_ls_number_restraints 0
_refine_ls_restrained_S_all 1.141
_refine_ls_R_factor_all 0.0679
_refine_ls_R_factor_gt 0.0469
_refine_ls_shift/su_max 0.000
_refine_ls_shift/su_mean 0.000
_refine_ls_structure_factor_coef Fsqd
_refine_ls_weighting_details 'calc w=1/[\s^2^(Fo^2^)+(0.0206P)^2^+6.9979P] where P=(Fo^2^+2Fc^2^)/3'
_refine_ls_weighting_scheme calc
_refine_ls_wR_factor_gt 0.0906
_refine_ls_wR_factor_ref 0.1016
_reflns_number_gt 4475
_reflns_number_total 5355
_reflns_threshold_expression >2sigma(I)
_cod_data_source_file c6dt01616b2.cif
_cod_data_source_block 14
_cod_depositor_comments 'Adding full bibliography for 7039310--7039320.cif.'
_cod_database_code 7039318

loop_
_symmetry_equiv_pos_as_xyz
'x, y, z'
'-x, -y, z+1/2'
'x, -y, -z'
'-x, y, -z+1/2'
'x+1/2, y+1/2, z'
'-x+1/2, -y+1/2, z+1/2'
'x+1/2, -y+1/2, -z'
'-x+1/2, y+1/2, -z+1/2'

loop_
_atom_site_label
_atom_site_type_symbol
_atom_site_fract_x
_atom_site_fract_y
_atom_site_fract_z
_atom_site_U_iso_or_equiv
_atom_site_adp_type
_atom_site_occupancy
_atom_site_symmetry_multiplicity
_atom_site_calc_flag
_atom_site_refinement_flags
Ge1 Ge 0.5000 0.17190(2) 0.2500 0.02359(11) Uani 1 2 d S
P1 P 0.37208(5) 0.23587(4) 0.14672(5) 0.02414(18) Uani 1 1 d .
N1 N 0.47957(14) 0.23471(12) 0.14870(16) 0.0231(5) Uani 1 1 d .
N2 N 0.35805(15) 0.20252(11) 0.2397(2) 0.0233(5) Uani 1 1 d .
C14 C 0.25513(19) 0.10918(15) 0.2478(3) 0.0341(7) Uani 1 1 d .
C2 C 0.5273(2) 0.3282(2) 0.0569(2) 0.0329(7) Uani 1 1 d .
C13 C 0.27534(18) 0.17529(17) 0.2661(2) 0.0280(7) Uani 1 1 d .
C18 C 0.2170(2) 0.21593(19) 0.3143(2) 0.0355(8) Uani 1 1 d .
C1 C 0.52770(19) 0.25954(18) 0.0762(2) 0.0286(7) Uani 1 1 d .
C22 C 0.2403(2) 0.28646(19) 0.3357(2) 0.0384(9) Uani 1 1 d .
H22 H 0.3048 0.2886 0.3384 0.046 Uiso 1 1 d R
C10 C 0.5791(3) 0.1411(2) 0.0434(3) 0.0439(10) Uani 1 1 d .
H10 H 0.5783 0.1381 0.1069 0.053 Uiso 1 1 d R
C3 C 0.5666(3) 0.3479(2) -0.0212(3) 0.0453(11) Uani 1 1 d .
H3 H 0.5656 0.3927 -0.0357 0.054 Uiso 1 1 d R
C19 C 0.3182(3) 0.06356(17) 0.1989(3) 0.0400(9) Uani 1 1 d .
H19 H 0.3667 0.0913 0.1774 0.048 Uiso 1 1 d R
C6 C 0.5735(2) 0.2140(2) 0.0217(2) 0.0373(9) Uani 1 1 d .
C7 C 0.4863(3) 0.37927(16) 0.1160(2) 0.0374(9) Uani 1 1 d .
H7 H 0.4699 0.3568 0.1700 0.045 Uiso 1 1 d R
C15 C 0.1736(3) 0.0845(2) 0.2747(3) 0.0495(12) Uani 1 1 d .
H15 H 0.1587 0.0408 0.2620 0.059 Uiso 1 1 d R
C24 C 0.2109(3) 0.3344(2) 0.2650(3) 0.0548(11) Uani 1 1 d .
H24A H 0.2413 0.3238 0.2121 0.066 Uiso 1 1 d R
H24B H 0.2245 0.3792 0.2817 0.066 Uiso 1 1 d R
H24C H 0.1486 0.3301 0.2562 0.066 Uiso 1 1 d R
C4 C 0.6056(3) 0.3046(3) -0.0761(3) 0.0624(14) Uani 1 1 d .
H4 H 0.6289 0.3197 -0.1284 0.075 Uiso 1 1 d R
C17 C 0.1357(2) 0.1873(2) 0.3394(3) 0.0508(11) Uani 1 1 d .
H17 H 0.0951 0.2127 0.3702 0.061 Uiso 1 1 d R
C21 C 0.2763(3) 0.0302(2) 0.1201(3) 0.0574(12) Uani 1 1 d .
H21A H 0.2301 0.0011 0.1393 0.069 Uiso 1 1 d R
H21B H 0.3198 0.0051 0.0889 0.069 Uiso 1 1 d R
H21C H 0.2520 0.0637 0.0826 0.069 Uiso 1 1 d R
C20 C 0.3583(3) 0.01198(19) 0.2598(4) 0.0613(13) Uani 1 1 d .
H20A H 0.3838 0.0338 0.3092 0.074 Uiso 1 1 d R
H20B H 0.4031 -0.0126 0.2296 0.074 Uiso 1 1 d R
H20C H 0.3129 -0.0179 0.2788 0.074 Uiso 1 1 d R
C9 C 0.4024(3) 0.4090(2) 0.0771(3) 0.0539(11) Uani 1 1 d .
H9A H 0.4179 0.4373 0.0293 0.065 Uiso 1 1 d R
H9B H 0.3723 0.4347 0.1206 0.065 Uiso 1 1 d R
H9C H 0.3645 0.3741 0.0571 0.065 Uiso 1 1 d R
C5 C 0.6104(3) 0.2384(3) -0.0545(3) 0.0530(11) Uani 1 1 d .
H5 H 0.6393 0.2092 -0.0917 0.064 Uiso 1 1 d R
C23 C 0.2058(3) 0.3097(3) 0.4237(3) 0.0699(16) Uani 1 1 d .
H23A H 0.1426 0.3111 0.4222 0.084 Uiso 1 1 d R
H23B H 0.2283 0.3533 0.4363 0.084 Uiso 1 1 d R
H23C H 0.2246 0.2793 0.4680 0.084 Uiso 1 1 d R
C8 C 0.5522(3) 0.4338(2) 0.1388(4) 0.0634(14) Uani 1 1 d .
H8A H 0.5713 0.4555 0.0865 0.076 Uiso 1 1 d R
H8B H 0.6022 0.4148 0.1678 0.076 Uiso 1 1 d R
H8C H 0.5244 0.4656 0.1763 0.076 Uiso 1 1 d R
C12 C 0.5006(4) 0.10252(19) 0.0110(3) 0.0614(11) Uani 1 1 d .
H12A H 0.4479 0.1214 0.0350 0.074 Uiso 1 1 d R
H12B H 0.5056 0.0570 0.0290 0.074 Uiso 1 1 d R
H12C H 0.4980 0.1046 -0.0513 0.074 Uiso 1 1 d R
C11 C 0.6652(3) 0.1081(3) 0.0137(3) 0.0592(13) Uani 1 1 d .
H11A H 0.6663 0.1056 -0.0485 0.071 Uiso 1 1 d R
H11B H 0.6693 0.0641 0.0376 0.071 Uiso 1 1 d R
H11C H 0.7142 0.1342 0.0336 0.071 Uiso 1 1 d R
C16 C 0.1158(3) 0.1228(3) 0.3191(3) 0.0581(13) Uani 1 1 d .
H16 H 0.0619 0.1051 0.3362 0.070 Uiso 1 1 d R

loop_
_atom_site_aniso_label
_atom_site_aniso_U_11
_atom_site_aniso_U_22
_atom_site_aniso_U_33
_atom_site_aniso_U_23
_atom_site_aniso_U_13
_atom_site_aniso_U_12
Ge1 0.0268(2) 0.01917(19) 0.0248(2) 0.000 -0.0006(2) 0.000
P1 0.0201(4) 0.0301(4) 0.0221(4) 0.0044(4) -0.0013(3) -0.0030(3)
N1 0.0216(13) 0.0242(12) 0.0235(12) -0.0022(11) 0.0008(10) -0.0015(10)
N2 0.0219(11) 0.0233(11) 0.0247(15) 0.0019(12) -0.0007(12) -0.0025(9)
C14 0.0309(15) 0.0355(16) 0.0358(17) 0.009(2) -0.002(2) -0.0102(12)
C2 0.0272(16) 0.0418(18) 0.0296(16) 0.0063(17) -0.0051(12) -0.0116(15)
C13 0.0217(13) 0.0365(15) 0.0259(19) 0.0077(16) 0.0012(12) -0.0058(13)
C18 0.0259(17) 0.052(2) 0.0288(18) 0.0077(17) 0.0017(15) 0.0005(15)
C1 0.0214(15) 0.0431(19) 0.0212(16) -0.0010(15) -0.0020(12) -0.0050(13)
C22 0.0315(18) 0.052(2) 0.031(2) -0.0063(17) -0.0007(15) 0.0126(16)
C10 0.038(2) 0.061(3) 0.033(2) -0.0150(19) 0.0048(17) 0.0152(19)
C3 0.0347(19) 0.063(3) 0.039(2) 0.023(2) -0.0037(18) -0.0134(18)
C19 0.041(2) 0.0262(18) 0.053(2) 0.0009(18) -0.0048(18) -0.0118(16)
C6 0.0304(18) 0.053(2) 0.0289(19) -0.0027(17) 0.0047(16) 0.0049(17)
C7 0.047(3) 0.0283(16) 0.0372(18) 0.0075(14) -0.0050(18) -0.0130(17)
C15 0.047(2) 0.053(2) 0.048(3) 0.0136(19) -0.0011(19) -0.0229(19)
C24 0.065(2) 0.044(2) 0.055(3) -0.008(2) -0.016(2) 0.0189(19)
C4 0.041(2) 0.109(4) 0.038(2) 0.026(3) 0.0155(19) -0.003(2)
C17 0.0268(18) 0.081(3) 0.045(2) 0.010(2) 0.0107(17) -0.0020(19)
C21 0.061(3) 0.057(3) 0.055(3) -0.011(2) -0.006(2) -0.018(2)
C20 0.072(3) 0.0336(19) 0.079(4) -0.002(3) -0.025(3) -0.0012(18)
C9 0.053(3) 0.045(2) 0.064(3) 0.003(2) -0.005(2) 0.0077(19)
C5 0.044(2) 0.087(3) 0.028(2) 0.006(2) 0.0124(18) 0.010(2)
C23 0.055(3) 0.108(5) 0.046(3) -0.028(3) 0.007(2) 0.015(3)
C8 0.074(3) 0.046(3) 0.070(3) 0.008(2) -0.014(3) -0.026(2)
C12 0.062(2) 0.048(2) 0.074(3) -0.013(2) -0.007(3) 0.017(3)
C11 0.053(3) 0.080(3) 0.045(3) -0.019(2) 0.002(2) 0.026(2)
C16 0.036(2) 0.084(3) 0.055(3) 0.017(3) 0.009(2) -0.023(2)

loop_
_atom_type_symbol
_atom_type_description
_atom_type_scat_dispersion_real
_atom_type_scat_dispersion_imag
_atom_type_scat_source
C C 0.0033 0.0016 'International Tables Vol C Tables 4.2.6.8 and 6.1.1.4'
H H 0.0000 0.0000 'International Tables Vol C Tables 4.2.6.8 and 6.1.1.4'
N N 0.0061 0.0033 'International Tables Vol C Tables 4.2.6.8 and 6.1.1.4'
P P 0.1023 0.0942 'International Tables Vol C Tables 4.2.6.8 and 6.1.1.4'
Ge Ge 0.1547 1.8001 'International Tables Vol C Tables 4.2.6.8 and 6.1.1.4'

loop_
_exptl_crystal_face_index_h
_exptl_crystal_face_index_k
_exptl_crystal_face_index_l
_exptl_crystal_face_perp_dist
1 0 0 0.186
0 -1 0 0.151
0 1 0 0.044
-1 0 0 0.063
-1 0 1 0.091
1 0 -1 0.103
1 0 1 0.181
0 0 -1 0.152
0 0 1 0.148
-1 -1 1 0.114

loop_
_geom_angle_atom_site_label_1
_geom_angle_atom_site_label_2
_geom_angle_atom_site_label_3
_geom_angle
_geom_angle_site_symmetry_1
_geom_angle_site_symmetry_3
N1 Ge1 N1 103.06(14) . 4_655
N1 Ge1 N2 68.21(9) . .
N1 Ge1 N2 91.72(10) 4_655 .
N1 Ge1 N2 91.72(10) . 4_655
N1 Ge1 N2 68.20(9) 4_655 4_655
N2 Ge1 N2 148.16(12) . 4_655
N2 P1 N1 96.35(13) . .
C1 N1 P1 119.5(2) . .
C1 N1 Ge1 137.88(19) . .
P1 N1 Ge1 100.13(12) . .
C13 N2 P1 122.3(2) . .
C13 N2 Ge1 135.8(2) . .
P1 N2 Ge1 92.92(11) . .
C13 C14 C15 118.3(4) . .
C13 C14 C19 122.4(3) . .
C15 C14 C19 119.3(3) . .
C3 C2 C1 117.1(4) . .
C3 C2 C7 120.0(4) . .
C1 C2 C7 122.8(3) . .
C14 C13 C18 121.3(3) . .
C14 C13 N2 120.1(3) . .
C18 C13 N2 118.5(3) . .
C17 C18 C13 116.9(4) . .
C17 C18 C22 122.1(4) . .
C13 C18 C22 121.0(3) . .
C2 C1 C6 120.5(3) . .
C2 C1 N1 120.4(3) . .
C6 C1 N1 119.1(3) . .
C18 C22 C24 112.0(3) . .
C18 C22 C23 113.9(4) . .
C24 C22 C23 109.9(3) . .
C18 C22 H22 106.7 . .
C24 C22 H22 107.2 . .
C23 C22 H22 106.9 . .
C6 C10 C12 112.5(4) . .
C6 C10 C11 113.8(4) . .
C12 C10 C11 110.6(4) . .
C6 C10 H10 106.3 . .
C12 C10 H10 106.8 . .
C11 C10 H10 106.3 . .
C4 C3 C2 122.8(4) . .
C4 C3 H3 118.9 . .
C2 C3 H3 118.3 . .
C20 C19 C21 110.9(3) . .
C20 C19 C14 110.8(4) . .
C21 C19 C14 113.3(3) . .
C20 C19 H19 107.2 . .
C21 C19 H19 107.1 . .
C14 C19 H19 107.2 . .
C5 C6 C1 117.8(4) . .
C5 C6 C10 120.5(4) . .
C1 C6 C10 121.6(3) . .
C2 C7 C8 111.1(4) . .
C2 C7 C9 112.0(3) . .
C8 C7 C9 110.8(3) . .
C2 C7 H7 107.6 . .
C8 C7 H7 107.7 . .
C9 C7 H7 107.5 . .
C16 C15 C14 121.5(4) . .
C16 C15 H15 119.2 . .
C14 C15 H15 119.3 . .
C22 C24 H24A 109.0 . .
C22 C24 H24B 110.0 . .
H24A C24 H24B 109.5 . .
C22 C24 H24C 109.5 . .
H24A C24 H24C 109.5 . .
H24B C24 H24C 109.5 . .
C3 C4 C5 119.7(4) . .
C3 C4 H4 119.9 . .
C5 C4 H4 120.4 . .
C16 C17 C18 121.1(4) . .
C16 C17 H17 119.4 . .
C18 C17 H17 119.5 . .
C19 C21 H21A 109.2 . .
C19 C21 H21B 110.0 . .
H21A C21 H21B 109.5 . .
C19 C21 H21C 109.3 . .
H21A C21 H21C 109.5 . .
H21B C21 H21C 109.5 . .
C19 C20 H20A 109.7 . .
C19 C20 H20B 109.5 . .
H20A C20 H20B 109.5 . .
C19 C20 H20C 109.2 . .
H20A C20 H20C 109.5 . .
H20B C20 H20C 109.5 . .
C7 C9 H9A 109.1 . .
C7 C9 H9B 109.5 . .
H9A C9 H9B 109.5 . .
C7 C9 H9C 109.8 . .
H9A C9 H9C 109.5 . .
H9B C9 H9C 109.5 . .
C4 C5 C6 121.7(4) . .
C4 C5 H5 119.1 . .
C6 C5 H5 119.2 . .
C22 C23 H23A 109.3 . .
C22 C23 H23B 109.7 . .
H23A C23 H23B 109.5 . .
C22 C23 H23C 109.5 . .
H23A C23 H23C 109.5 . .
H23B C23 H23C 109.5 . .
C7 C8 H8A 109.3 . .
C7 C8 H8B 109.8 . .
H8A C8 H8B 109.5 . .
C7 C8 H8C 109.3 . .
H8A C8 H8C 109.5 . .
H8B C8 H8C 109.5 . .
C10 C12 H12A 109.1 . .
C10 C12 H12B 109.4 . .
H12A C12 H12B 109.5 . .
C10 C12 H12C 109.9 . .
H12A C12 H12C 109.5 . .
H12B C12 H12C 109.5 . .
C10 C11 H11A 109.5 . .
C10 C11 H11B 109.8 . .
H11A C11 H11B 109.5 . .
C10 C11 H11C 109.1 . .
H11A C11 H11C 109.5 . .
H11B C11 H11C 109.5 . .
C15 C16 C17 120.8(4) . .
C15 C16 H16 119.7 . .
C17 C16 H16 119.5 . .

loop_
_geom_bond_atom_site_label_1
_geom_bond_atom_site_label_2
_geom_bond_distance
_geom_bond_site_symmetry_2
Ge1 N1 2.031(3) .
Ge1 N1 2.031(3) 4_655
Ge1 N2 2.246(2) .
Ge1 N2 2.246(2) 4_655
P1 N2 1.595(3) .
P1 N1 1.632(2) .
N1 C1 1.424(4) .
N2 C13 1.428(4) .
C14 C13 1.394(5) .
C14 C15 1.396(5) .
C14 C19 1.526(5) .
C2 C3 1.399(5) .
C2 C1 1.413(5) .
C2 C7 1.507(5) .
C13 C18 1.415(5) .
C18 C17 1.415(5) .
C18 C22 1.499(6) .
C1 C6 1.423(5) .
C22 C24 1.521(5) .
C22 C23 1.527(6) .
C22 H22 0.9799 .
C10 C6 1.507(6) .
C10 C12 1.507(7) .
C10 C11 1.535(5) .
C10 H10 0.9800 .
C3 C4 1.351(7) .
C3 H3 0.9300 .
C19 C20 1.525(6) .
C19 C21 1.526(6) .
C19 H19 0.9799 .
C6 C5 1.390(5) .
C7 C8 1.525(5) .
C7 C9 1.528(5) .
C7 H7 0.9800 .
C15 C16 1.351(6) .
C15 H15 0.9300 .
C24 H24A 0.9601 .
C24 H24B 0.9599 .
C24 H24C 0.9599 .
C4 C5 1.375(7) .
C4 H4 0.9301 .
C17 C16 1.369(7) .
C17 H17 0.9300 .
C21 H21A 0.9601 .
C21 H21B 0.9600 .
C21 H21C 0.9598 .
C20 H20A 0.9600 .
C20 H20B 0.9600 .
C20 H20C 0.9600 .
C9 H9A 0.9600 .
C9 H9B 0.9600 .
C9 H9C 0.9600 .
C5 H5 0.9300 .
C23 H23A 0.9599 .
C23 H23B 0.9600 .
C23 H23C 0.9601 .
C8 H8A 0.9599 .
C8 H8B 0.9601 .
C8 H8C 0.9600 .
C12 H12A 0.9600 .
C12 H12B 0.9601 .
C12 H12C 0.9601 .
C11 H11A 0.9601 .
C11 H11B 0.9601 .
C11 H11C 0.9600 .
C16 H16 0.9300 .
